data_1531004
loop_
_publ_author_name
'Yamada, N.'
'Maeda, M.'
'Adachi, H.'

_publ_section_title
;
 Structures of langbeinite-type K2 Mn2 (S O4)3 in cubic and orthorhombic
 phases
;
_journal_name_full 'Journal of the Physical Society of Japan'
_journal_page_first 907
_journal_page_last 913
_journal_volume 50
_journal_year 1981
_chemical_formula_sum 'K2 Mn2 O12 S3'
_chemical_name_systematic 'K2 Mn2 (S O4)3'
_space_group_IT_number 19
_symmetry_space_group_name_Hall 'P 2ac 2ab'
_symmetry_space_group_name_H-M 'P 21 21 21'
_cell_angle_alpha 90
_cell_angle_beta 90
_cell_angle_gamma 90
_cell_formula_units_Z 4
_cell_length_a 10.081
_cell_length_b 10.108
_cell_length_c 10.048
_cell_volume 1023.879
_citation_journal_id_ASTM JUPSAU
_cod_data_source_file Yamada_JUPSAU_1981_627.cif
_cod_data_source_block K2Mn2O12S3
_cod_database_code 1531004

loop_
_symmetry_equiv_pos_as_xyz
x,y,z
-x+1/2,-y,z+1/2
x+1/2,-y+1/2,-z
-x,y+1/2,-z+1/2

loop_
_atom_site_label
_atom_site_type_symbol
_atom_site_fract_x
_atom_site_fract_y
_atom_site_fract_z
_atom_site_occupancy
_atom_site_U_iso_or_equiv
O12 O-2 0.1163 0.2919 0.4183 1 0.0
O2 O-2 0.0732 0.3316 0.9947 1 0.0
O6 O-2 0.33 0.9923 0.1031 1 0.0
Mn2 Mn+2 0.3924 0.0947 0.9194 1 0.0
O5 O-2 0.3018 0.9348 0.333 1 0.0
K2 K+1 0.0372 0.0558 0.0577 1 0.0
S1 S+6 0.2114 0.3725 0.0258 1 0.0
O4 O-2 0.2169 0.4268 0.1621 1 0.0
O11 O-2 0.9048 0.1958 0.4752 1 0.0
O3 O-2 0.2558 0.4727 0.9275 1 0.0
S3 S+6 0.0025 0.2131 0.3687 1 0.0
O10 O-2 0.0497 0.0824 0.3223 1 0.0
O8 O-2 0.3879 0.1516 0.2776 1 0.0
Mn1 Mn+2 0.3128 0.345 0.3361 1 0.0
O9 O-2 0.9368 0.2809 0.2569 1 0.0
K1 K+1 0.1711 0.3128 0.6909 1 0.0
O7 O-2 0.5194 0.9577 0.2477 1 0.0
S2 S+6 0.3833 0.0117 0.2386 1 0.0
O1 O-2 0.3008 0.2583 0.0155 1 0.0
